data_7130169
loop_
_publ_author_name
'Khamphaijun, Korawit'
'Namnouad, Phitawat'
'Docker, Andrew'
'Ruengsuk, Araya'
'Tantirungrotechai, Jonggol'
'D\'iaz-Torres, Ra\'ul'
'Harding, David J.'
'Bunchuay, Thanthapatra'

_publ_section_title
;
 Neutral Isocyanide-Templated Assembly of Pillar[5]arene [2] and
 [3]Pseudorotaxanes
;
_journal_name_full 'Chemical Communications'
_journal_paper_doi 10.1039/D2CC02255A
_journal_year 2022
_chemical_formula_moiety 'C55 H70 O10, C12 H20 N2'
_chemical_formula_sum 'C67 H90 N2 O10'
_chemical_formula_weight 1083.40
_space_group_crystal_system monoclinic
_space_group_IT_number 14
_space_group_name_Hall '-P 2yn'
_space_group_name_H-M_alt 'P 1 21/n 1'
_atom_sites_solution_hydrogens geom
_atom_sites_solution_primary dual
_audit_creation_date 2022-02-16
_audit_creation_method
;
Olex2 1.5
(compiled 2021.12.09 svn.r5202d8cf for OlexSys, GUI svn.r6439)
;
_audit_update_record
;
2022-04-18 deposited with the CCDC.	2022-05-31 downloaded from the CCDC.
;
_cell_angle_alpha 90
_cell_angle_beta 100.5510(10)
_cell_angle_gamma 90
_cell_formula_units_Z 4
_cell_length_a 13.23130(10)
_cell_length_b 22.6354(2)
_cell_length_c 20.6987(2)
_cell_measurement_reflns_used 30344
_cell_measurement_temperature 150.00(10)
_cell_measurement_theta_max 68.4010
_cell_measurement_theta_min 2.8950
_cell_volume 6094.36(9)
_computing_cell_refinement 'CrysAlisPro 1.171.40.84a (Rigaku OD, 2020)'
_computing_data_collection 'CrysAlisPro 1.171.40.84a (Rigaku OD, 2020)'
_computing_data_reduction 'CrysAlisPro 1.171.40.84a (Rigaku OD, 2020)'
_computing_molecular_graphics 'Olex2 1.5 (Dolomanov et al., 2009)'
_computing_publication_material 'Olex2 1.5 (Dolomanov et al., 2009)'
_computing_structure_refinement 'SHELXL 2016/4 (Sheldrick, 2015)'
_computing_structure_solution 'SHELXT  (Sheldrick, 2015)'
_diffrn_ambient_environment N~2~
_diffrn_ambient_temperature 150.00(10)
_diffrn_detector 'Hybrid Pixel Array Detector'
_diffrn_detector_area_resol_mean 10.0000
_diffrn_detector_type HyPix3000
_diffrn_measured_fraction_theta_full 0.998
_diffrn_measured_fraction_theta_max 0.991
_diffrn_measurement_details
;
List of Runs (angles in degrees, time in seconds):

  # Type    Start    End  Width  t~exp~   \w     \q     \k     \f   Frames
#--------------------------------------------------------------------------
  1  \w    -83.00   1.00   0.50    0.36    --  -40.91 116.00-146.00  168
  2  \w   -105.00 -53.00   0.50    0.36    --  -40.91-162.00 -24.00  104
  3  \w   -111.00 -27.00   0.50    0.36    --  -40.91 162.00   2.00  168
  4  \w     54.00 105.00   0.50    0.36    --   40.91 162.00   2.00  102
  5  \w     -1.00  84.00   0.50    0.36    --   40.91-116.00 125.00  170
  6  \w     27.00 112.00   0.50    0.36    --   40.91-162.00 -24.00  170
  7  \w     32.00 108.00   0.50    1.44    --   96.59-116.00 125.00  152
  8  \w     53.00 156.00   0.50    1.44    --   96.59 162.00   2.00  206
  9  \w     81.00 157.00   0.50    1.44    --   96.59 116.00-146.00  152
 10  \w     32.00 136.00   0.50    1.44    --   96.59-162.00 -24.00  208
 11  \w    -97.00 -14.00   0.50    0.36    --  -40.91 138.00  90.00  166
 12  \w    -50.00  27.00   0.50    0.36    --  -40.91  25.00   0.00  154
 13  \w   -104.00 -25.00   0.50    0.36    --  -40.91 -50.00   0.00  158
 14  \w   -104.00 -25.00   0.50    0.36    --  -40.91 -50.00 -90.00  158
 15  \w    -57.00  22.00   0.50    0.36    --  -40.91  50.00-180.00  158
 16  \w     29.00 105.00   0.50    0.36    --   40.91  37.00-150.00  152
 17  \w    -23.00  53.00   0.50    0.36    --   40.91 -37.00   0.00  152
 18  \w     26.00  51.00   0.50    0.36    --   40.91 -37.00-120.00   50
 19  \w    -13.00  15.00   0.50    0.36    --   40.91 -37.00-120.00   56
 20  \w     48.00  74.00   0.50    0.36    --   40.91-138.00-180.00   52
 21  \w     34.00 123.00   0.50    1.44    --   96.59-144.00 -60.00  178
 22  \w     38.00  91.00   0.50    1.44    --   96.59 -96.00 -60.00  106
 23  \w     76.00 107.00   0.50    1.44    --   96.59-117.00-180.00   62
 24  \w     77.00 103.00   0.50    1.44    --   96.59 -33.00-120.00   52
 25  \w     88.00 155.00   0.50    1.44    --   96.59  25.00  30.00  134
 26  \w     72.00  98.00   0.50    1.44    --   96.59 -96.00-180.00   52
 27  \w     27.00  86.00   0.50    1.44    --   96.59 -96.00 120.00  118
 28  \w    116.00 157.00   0.50    1.44    --   96.59  96.00-180.00   82
 29  \w     85.00 111.00   0.50    1.44    --   96.59  96.00-180.00   52
 30  \w     33.00 108.00   0.50    1.44    --   96.59 -59.00 -60.00  150
 31  \w     77.00 157.00   0.50    1.44    --   96.59  68.00-150.00  160
 32  \w     39.00 109.00   0.50    1.44    --   96.59 -59.00  90.00  140
 33  \w     36.00 110.00   0.50    1.44    --   96.59 -17.00  60.00  148
;
_diffrn_measurement_device 'four-circle diffractometer'
_diffrn_measurement_device_type 'SuperNova, Single source at offset/far, HyPix3000'
_diffrn_measurement_method '\w scans'
_diffrn_orient_matrix_type 'CrysAlisPro convention (1999,Acta A55,543-557)'
_diffrn_orient_matrix_UB_11 -0.0124866000
_diffrn_orient_matrix_UB_12 0.0661331000
_diffrn_orient_matrix_UB_13 0.0141867000
_diffrn_orient_matrix_UB_21 0.0274582000
_diffrn_orient_matrix_UB_22 -0.0123337000
_diffrn_orient_matrix_UB_23 0.0743534000
_diffrn_orient_matrix_UB_31 0.1145465000
_diffrn_orient_matrix_UB_32 0.0101909000
_diffrn_orient_matrix_UB_33 -0.0019402000
_diffrn_radiation_monochromator mirror
_diffrn_radiation_probe x-ray
_diffrn_radiation_type 'Cu K\a'
_diffrn_radiation_wavelength 1.54184
_diffrn_reflns_av_R_equivalents 0.0466
_diffrn_reflns_av_unetI/netI 0.0320
_diffrn_reflns_Laue_measured_fraction_full 0.998
_diffrn_reflns_Laue_measured_fraction_max 0.991
_diffrn_reflns_limit_h_max 15
_diffrn_reflns_limit_h_min -12
_diffrn_reflns_limit_k_max 26
_diffrn_reflns_limit_k_min -27
_diffrn_reflns_limit_l_max 24
_diffrn_reflns_limit_l_min -24
_diffrn_reflns_number 48466
_diffrn_reflns_point_group_measured_fraction_full 0.998
_diffrn_reflns_point_group_measured_fraction_max 0.991
_diffrn_reflns_theta_full 67.684
_diffrn_reflns_theta_max 68.552
_diffrn_reflns_theta_min 2.920
_diffrn_source 'micro-focus sealed X-ray tube'
_diffrn_source_type 'SuperNova (Cu) X-ray Source'
_exptl_absorpt_coefficient_mu 0.621
_exptl_absorpt_correction_T_max 0.912
_exptl_absorpt_correction_T_min 0.821
_exptl_absorpt_correction_type analytical
_exptl_absorpt_process_details
;
CrysAlisPro 1.171.40.84a (Rigaku Oxford Diffraction, 2020)
Analytical numeric absorption correction using a multifaceted crystal
model based on expressions derived by R.C. Clark & J.S. Reid.
(Clark, R. C. & Reid, J. S. (1995). Acta Cryst. A51, 887-897)
Empirical absorption correction using spherical harmonics,
implemented in SCALE3 ABSPACK scaling algorithm.
;
_exptl_crystal_colour colourless
_exptl_crystal_colour_primary colourless
_exptl_crystal_density_diffrn 1.181
_exptl_crystal_description block
_exptl_crystal_F_000 2344
_exptl_crystal_size_max 0.384
_exptl_crystal_size_mid 0.303
_exptl_crystal_size_min 0.167
_refine_diff_density_max 0.708
_refine_diff_density_min -0.490
_refine_diff_density_rms 0.059
_refine_ls_extinction_method none
_refine_ls_goodness_of_fit_ref 1.054
_refine_ls_hydrogen_treatment constr
_refine_ls_matrix_type full
_refine_ls_number_parameters 722
_refine_ls_number_reflns 11105
_refine_ls_number_restraints 55
_refine_ls_restrained_S_all 1.071
_refine_ls_R_factor_all 0.0668
_refine_ls_R_factor_gt 0.0602
_refine_ls_shift/su_max 0.001
_refine_ls_shift/su_mean 0.000
_refine_ls_structure_factor_coef Fsqd
_refine_ls_weighting_details 'w=1/[\s^2^(Fo^2^)+(0.0942P)^2^+3.4113P] where P=(Fo^2^+2Fc^2^)/3'
_refine_ls_weighting_scheme calc
_refine_ls_wR_factor_gt 0.1686
_refine_ls_wR_factor_ref 0.1750
_reflns_Friedel_coverage 0.000
_reflns_number_gt 9586
_reflns_number_total 11105
_reflns_threshold_expression 'I > 2\s(I)'
_cod_data_source_file d2cc02255a2.cif
_cod_data_source_block etp5a+c10dinc+fib-2-1-2-150k
_cod_database_code 7130169
_shelx_shelxl_version_number 2016/4
_chemical_oxdiff_formula C67H90N2O10
_shelx_space_group_comment
;
The symmetry employed for this shelxl refinement is uniquely defined
by the following loop, which should always be used as a source of
symmetry information in preference to the above space-group names.
They are only intended as comments.
;
_reflns_odcompleteness_completeness 99.86
_reflns_odcompleteness_iscentric 1
_reflns_odcompleteness_theta 66.97
_olex2_refinement_description
;
1. Restrained distances
 C57-N1
 1.42 with sigma of 0.02
 N2-C67
 1.15 with sigma of 0.02
 N2-C66
 1.42 with sigma of 0.02
 N1-C56
 1.15 with sigma of 0.02
2. Rigid body (RIGU) restrains
 C57, N1, C56
 with sigma for 1-2 distances of 0.001 and sigma for 1-3 distances of 0.001
 C67, N2, C66
 with sigma for 1-2 distances of 0.001 and sigma for 1-3 distances of 0.001
 C59, C58, C57
 with sigma for 1-2 distances of 0.001 and sigma for 1-3 distances of 0.001
 C66, C65, C64
 with sigma for 1-2 distances of 0.001 and sigma for 1-3 distances of 0.001
 C59, C60, C61, C62
 with sigma for 1-2 distances of 0.001 and sigma for 1-3 distances of 0.001
3.a Secondary CH2 refined with riding coordinates:
 C8(H8A,H8B), C9(H9A,H9B), C11(H11A,H11B), C19(H19A,H19B), C20(H20A,H20B),
 C22(H22A,H22B), C30(H30A,H30B), C31(H31A,H31B), C33(H33A,H33B), C41(H41A,H41B),
  C42(H42A,H42B), C44(H44A,H44B), C52(H52A,H52B), C53(H53A,H53B), C55(H55A,
 H55B), C57(H57A,H57B), C58(H58A,H58B), C59(H59A,H59B), C60(H60A,H60B),
 C61(H61A,H61B), C62(H62A,H62B), C63(H63A,H63B), C64(H64A,H64B), C65(H65A,H65B),
  C66(H66A,H66B)
3.b Aromatic/amide H refined with riding coordinates:
 C3(H3), C6(H6), C14(H14), C17(H17), C25(H25), C28(H28), C36(H36), C39(H39),
 C47(H47), C50(H50)
3.c Idealised Me refined as rotating group:
 C7(H7A,H7B,H7C), C10(H10A,H10B,H10C), C18(H18A,H18B,H18C), C21(H21A,H21B,
 H21C), C29(H29A,H29B,H29C), C32(H32A,H32B,H32C), C40(H40A,H40B,H40C), C43(H43A,
 H43B,H43C), C51(H51A,H51B,H51C), C54(H54A,H54B,H54C)
;
_olex2_submission_special_instructions 'No special instructions were received'
_oxdiff_exptl_absorpt_empirical_details
;
Empirical correction (ABSPACK) includes:
- Absorption correction using spherical harmonics
- Frame scaling
- Detector area scaling
;
_oxdiff_exptl_absorpt_empirical_full_max 2.257
_oxdiff_exptl_absorpt_empirical_full_min 0.700

loop_
_space_group_symop_operation_xyz
'x, y, z'
'-x+1/2, y+1/2, -z+1/2'
'-x, -y, -z'
'x-1/2, -y-1/2, z-1/2'

loop_
_atom_site_label
_atom_site_type_symbol
_atom_site_fract_x
_atom_site_fract_y
_atom_site_fract_z
_atom_site_U_iso_or_equiv
_atom_site_adp_type
_atom_site_occupancy
_atom_site_site_symmetry_order
_atom_site_calc_flag
_atom_site_refinement_flags_posn
_atom_site_refinement_flags_adp
_atom_site_refinement_flags_occupancy
_atom_site_disorder_assembly
_atom_site_disorder_group
O1 O 0.49068(10) 0.65223(7) 0.33873(6) 0.0334(3) Uani 1 1 d . . . . .
O2 O 0.76120(10) 0.70906(7) 0.17328(6) 0.0345(3) Uani 1 1 d . . . . .
O3 O 0.35287(10) 0.70315(6) 0.10416(7) 0.0333(3) Uani 1 1 d . . . . .
O4 O 0.59525(10) 0.88514(6) 0.03957(7) 0.0324(3) Uani 1 1 d . . . . .
O5 O 0.22262(10) 0.90952(6) 0.09841(7) 0.0370(3) Uani 1 1 d . . . . .
O6 O 0.55020(10) 1.05639(6) 0.19534(6) 0.0324(3) Uani 1 1 d . . . . .
O7 O 0.26641(10) 0.99226(7) 0.33377(7) 0.0389(3) Uani 1 1 d . . . . .
O8 O 0.68615(11) 0.99668(7) 0.42648(7) 0.0394(3) Uani 1 1 d . . . . .
O9 O 0.43858(10) 0.82373(6) 0.48020(7) 0.0355(3) Uani 1 1 d . . . . .
O10 O 0.81700(10) 0.78723(6) 0.40872(7) 0.0324(3) Uani 1 1 d . . . . .
N1 N 0.2119(2) 0.78510(15) 0.28413(13) 0.0758(7) Uani 1 1 d D . . . .
N2 N 0.92682(19) 1.02204(11) 0.11756(17) 0.0740(7) Uani 1 1 d D . . . .
C1 C 0.65415(14) 0.68453(8) 0.32486(8) 0.0250(4) Uani 1 1 d . . . . .
C2 C 0.55550(14) 0.66626(8) 0.29592(9) 0.0264(4) Uani 1 1 d . . . . .
C3 C 0.52733(14) 0.66287(8) 0.22780(9) 0.0272(4) Uani 1 1 d . . . . .
H3 H 0.461433 0.650360 0.209286 0.033 Uiso 1 1 calc R U . . .
C4 C 0.59609(14) 0.67788(8) 0.18688(8) 0.0259(4) Uani 1 1 d . . . . .
C5 C 0.69517(14) 0.69548(8) 0.21567(9) 0.0266(4) Uani 1 1 d . . . . .
C6 C 0.72295(14) 0.69901(8) 0.28398(9) 0.0267(4) Uani 1 1 d . . . . .
H6 H 0.788937 0.711331 0.302549 0.032 Uiso 1 1 calc R U . . .
C7 C 0.33535(17) 0.62241(11) 0.36937(11) 0.0454(5) Uani 1 1 d . . . . .
H7A H 0.265592 0.610601 0.353304 0.068 Uiso 1 1 calc R U . . .
H7B H 0.335885 0.658213 0.394304 0.068 Uiso 1 1 calc R U . . .
H7C H 0.370311 0.591853 0.396948 0.068 Uiso 1 1 calc R U . . .
C8 C 0.38911(15) 0.63273(10) 0.31220(10) 0.0352(4) Uani 1 1 d . . . . .
H8A H 0.391356 0.596482 0.287510 0.042 Uiso 1 1 calc R U . . .
H8B H 0.352998 0.662481 0.283020 0.042 Uiso 1 1 calc R U . . .
C9 C 0.86616(15) 0.72030(12) 0.20165(11) 0.0439(5) Uani 1 1 d . . . . .
H9A H 0.895542 0.686517 0.227243 0.053 Uiso 1 1 calc R U . . .
H9B H 0.871198 0.754448 0.230370 0.053 Uiso 1 1 calc R U . . .
C10 C 0.92259(19) 0.73156(17) 0.14590(13) 0.0681(9) Uani 1 1 d . . . . .
H10A H 0.919227 0.696954 0.118784 0.102 Uiso 1 1 calc R U . . .
H10B H 0.993172 0.740707 0.163322 0.102 Uiso 1 1 calc R U . . .
H10C H 0.891341 0.764202 0.120083 0.102 Uiso 1 1 calc R U . . .
C11 C 0.56099(14) 0.67830(8) 0.11288(8) 0.0269(4) Uani 1 1 d . . . . .
H11A H 0.619095 0.669888 0.091783 0.032 Uiso 1 1 calc R U . . .
H11B H 0.510085 0.647545 0.100477 0.032 Uiso 1 1 calc R U . . .
C12 C 0.51510(14) 0.73758(8) 0.08926(8) 0.0255(4) Uani 1 1 d . . . . .
C13 C 0.41026(14) 0.74879(8) 0.08591(8) 0.0262(4) Uani 1 1 d . . . . .
C14 C 0.36956(14) 0.80384(8) 0.06556(8) 0.0263(4) Uani 1 1 d . . . . .
H14 H 0.299404 0.810395 0.062207 0.032 Uiso 1 1 calc R U . . .
C15 C 0.43197(14) 0.84924(8) 0.05015(8) 0.0251(4) Uani 1 1 d . . . . .
C16 C 0.53697(14) 0.83833(8) 0.05453(8) 0.0263(4) Uani 1 1 d . . . . .
C17 C 0.57712(14) 0.78274(8) 0.07311(8) 0.0269(4) Uani 1 1 d . . . . .
H17 H 0.646789 0.775697 0.074744 0.032 Uiso 1 1 calc R U . . .
C18 C 0.20550(17) 0.65949(11) 0.13259(11) 0.0425(5) Uani 1 1 d . . . . .
H18A H 0.221343 0.625660 0.108298 0.064 Uiso 1 1 calc R U . . .
H18B H 0.132308 0.662884 0.128675 0.064 Uiso 1 1 calc R U . . .
H18C H 0.236404 0.654959 0.178032 0.064 Uiso 1 1 calc R U . . .
C19 C 0.24684(14) 0.71413(9) 0.10564(9) 0.0307(4) Uani 1 1 d . . . . .
H19A H 0.209406 0.722335 0.061735 0.037 Uiso 1 1 calc R U . . .
H19B H 0.240015 0.747835 0.133465 0.037 Uiso 1 1 calc R U . . .
C20 C 0.69931(14) 0.87423(9) 0.03392(10) 0.0336(4) Uani 1 1 d . . . . .
H20A H 0.702787 0.842810 0.002541 0.040 Uiso 1 1 calc R U . . .
H20B H 0.739124 0.862562 0.076094 0.040 Uiso 1 1 calc R U . . .
C21 C 0.74088(16) 0.93091(10) 0.01086(11) 0.0397(5) Uani 1 1 d . . . . .
H21A H 0.704368 0.940304 -0.032388 0.060 Uiso 1 1 calc R U . . .
H21B H 0.812650 0.926218 0.009756 0.060 Uiso 1 1 calc R U . . .
H21C H 0.732087 0.962297 0.040529 0.060 Uiso 1 1 calc R U . . .
C22 C 0.38699(14) 0.90977(8) 0.03143(8) 0.0269(4) Uani 1 1 d . . . . .
H22A H 0.427360 0.929081 0.002895 0.032 Uiso 1 1 calc R U . . .
H22B H 0.317433 0.905279 0.007122 0.032 Uiso 1 1 calc R U . . .
C23 C 0.38528(14) 0.94831(8) 0.09108(8) 0.0257(4) Uani 1 1 d . . . . .
C24 C 0.30175(14) 0.94737(8) 0.12396(9) 0.0281(4) Uani 1 1 d . . . . .
C25 C 0.30111(14) 0.98317(8) 0.17833(9) 0.0296(4) Uani 1 1 d . . . . .
H25 H 0.244924 0.982089 0.199512 0.036 Uiso 1 1 calc R U . . .
C26 C 0.38323(14) 1.02076(8) 0.20177(9) 0.0283(4) Uani 1 1 d . . . . .
C27 C 0.46669(14) 1.02117(8) 0.16938(9) 0.0266(4) Uani 1 1 d . . . . .
C28 C 0.46743(14) 0.98504(8) 0.11506(8) 0.0265(4) Uani 1 1 d . . . . .
H28 H 0.524220 0.985558 0.094415 0.032 Uiso 1 1 calc R U . . .
C29 C 0.05368(19) 0.87235(14) 0.08255(16) 0.0641(8) Uani 1 1 d . . . . .
H29A H 0.043135 0.884700 0.037442 0.096 Uiso 1 1 calc R U . . .
H29B H -0.010432 0.873821 0.097967 0.096 Uiso 1 1 calc R U . . .
H29C H 0.079694 0.832660 0.086104 0.096 Uiso 1 1 calc R U . . .
C30 C 0.13006(17) 0.91296(12) 0.12359(14) 0.0506(6) Uani 1 1 d . . . . .
H30A H 0.104330 0.953183 0.120795 0.061 Uiso 1 1 calc R U . . .
H30B H 0.141868 0.900735 0.169271 0.061 Uiso 1 1 calc R U . . .
C31 C 0.58939(16) 1.09330(10) 0.14934(10) 0.0384(5) Uani 1 1 d . . . . .
H31A H 0.603741 1.069189 0.113342 0.046 Uiso 1 1 calc R U . . .
H31B H 0.653570 1.110962 0.170865 0.046 Uiso 1 1 calc R U . . .
C32 C 0.51604(19) 1.14107(11) 0.12251(11) 0.0487(6) Uani 1 1 d . . . . .
H32A H 0.546824 1.165857 0.093826 0.073 Uiso 1 1 calc R U . . .
H32B H 0.499847 1.164305 0.158055 0.073 Uiso 1 1 calc R U . . .
H32C H 0.454227 1.123816 0.098365 0.073 Uiso 1 1 calc R U . . .
C33 C 0.38254(16) 1.05878(9) 0.26182(9) 0.0317(4) Uani 1 1 d . . . . .
H33A H 0.312285 1.069340 0.264244 0.038 Uiso 1 1 calc R U . . .
H33B H 0.420340 1.094947 0.258010 0.038 Uiso 1 1 calc R U . . .
C34 C 0.43083(15) 1.02646(8) 0.32418(9) 0.0292(4) Uani 1 1 d . . . . .
C35 C 0.37105(14) 0.99130(9) 0.35782(9) 0.0304(4) Uani 1 1 d . . . . .
C36 C 0.41694(14) 0.95789(8) 0.41158(9) 0.0296(4) Uani 1 1 d . . . . .
H36 H 0.376206 0.934068 0.432979 0.035 Uiso 1 1 calc R U . . .
C37 C 0.52249(14) 0.95939(8) 0.43395(9) 0.0278(4) Uani 1 1 d . . . . .
C38 C 0.58208(14) 0.99604(9) 0.40159(9) 0.0301(4) Uani 1 1 d . . . . .
C39 C 0.53598(15) 1.02902(8) 0.34724(9) 0.0309(4) Uani 1 1 d . . . . .
H39 H 0.576481 1.053192 0.326053 0.037 Uiso 1 1 calc R U . . .
C40 C 0.0923(2) 0.97551(18) 0.33709(17) 0.0804(11) Uani 1 1 d . . . . .
H40A H 0.081717 0.963700 0.291801 0.121 Uiso 1 1 calc R U . . .
H40B H 0.080503 1.017206 0.339742 0.121 Uiso 1 1 calc R U . . .
H40C H 0.045425 0.954508 0.359072 0.121 Uiso 1 1 calc R U . . .
C41 C 0.20143(17) 0.96151(13) 0.36957(13) 0.0518(6) Uani 1 1 d . . . . .
H41A H 0.213937 0.974342 0.415051 0.062 Uiso 1 1 calc R U . . .
H41B H 0.213903 0.919329 0.368413 0.062 Uiso 1 1 calc R U . . .
C42 C 0.74961(17) 1.03410(11) 0.39621(12) 0.0456(5) Uani 1 1 d . . . . .
H42A H 0.729185 1.075007 0.399274 0.055 Uiso 1 1 calc R U . . .
H42B H 0.743917 1.023931 0.350162 0.055 Uiso 1 1 calc R U . . .
C43 C 0.85853(18) 1.02526(12) 0.43204(15) 0.0569(7) Uani 1 1 d . . . . .
H43A H 0.904518 1.047846 0.410853 0.085 Uiso 1 1 calc R U . . .
H43B H 0.876113 0.984152 0.431319 0.085 Uiso 1 1 calc R U . . .
H43C H 0.864264 1.038171 0.476742 0.085 Uiso 1 1 calc R U . . .
C44 C 0.57142(14) 0.92068(8) 0.49086(9) 0.0288(4) Uani 1 1 d . . . . .
H44A H 0.632577 0.940016 0.514522 0.035 Uiso 1 1 calc R U . . .
H44B H 0.523777 0.915766 0.520933 0.035 Uiso 1 1 calc R U . . .
C45 C 0.60022(14) 0.86057(8) 0.46781(8) 0.0267(4) Uani 1 1 d . . . . .
C46 C 0.53260(13) 0.81291(8) 0.46260(8) 0.0268(4) Uani 1 1 d . . . . .
C47 C 0.56108(13) 0.75812(8) 0.44136(8) 0.0266(4) Uani 1 1 d . . . . .
H47 H 0.515507 0.726585 0.439034 0.032 Uiso 1 1 calc R U . . .
C48 C 0.65667(13) 0.74955(8) 0.42347(8) 0.0251(4) Uani 1 1 d . . . . .
C49 C 0.72376(13) 0.79776(8) 0.42773(8) 0.0267(4) Uani 1 1 d . . . . .
C50 C 0.69582(14) 0.85186(8) 0.45015(8) 0.0270(4) Uani 1 1 d . . . . .
H50 H 0.741983 0.883180 0.453515 0.032 Uiso 1 1 calc R U . . .
C51 C 0.26290(17) 0.80459(12) 0.47974(13) 0.0507(6) Uani 1 1 d . . . . .
H51A H 0.243783 0.838571 0.452492 0.076 Uiso 1 1 calc R U . . .
H51B H 0.272441 0.815959 0.525132 0.076 Uiso 1 1 calc R U . . .
H51C H 0.209560 0.775379 0.470810 0.076 Uiso 1 1 calc R U . . .
C52 C 0.36147(15) 0.77928(10) 0.46530(10) 0.0360(4) Uani 1 1 d . . . . .
H52A H 0.380911 0.744461 0.492002 0.043 Uiso 1 1 calc R U . . .
H52B H 0.353013 0.768107 0.419384 0.043 Uiso 1 1 calc R U . . .
C53 C 0.89171(15) 0.83330(10) 0.41996(11) 0.0373(5) Uani 1 1 d . . . . .
H53A H 0.906686 0.843605 0.466212 0.045 Uiso 1 1 calc R U . . .
H53B H 0.866359 0.868213 0.394983 0.045 Uiso 1 1 calc R U . . .
C54 C 0.98685(18) 0.81050(12) 0.39822(16) 0.0599(7) Uani 1 1 d . . . . .
H54A H 0.971521 0.801607 0.352117 0.090 Uiso 1 1 calc R U . . .
H54B H 1.010000 0.775336 0.422395 0.090 Uiso 1 1 calc R U . . .
H54C H 1.039781 0.840010 0.406285 0.090 Uiso 1 1 calc R U . . .
C55 C 0.68520(14) 0.68999(8) 0.39898(8) 0.0265(4) Uani 1 1 d . . . . .
H55A H 0.651602 0.659160 0.419816 0.032 Uiso 1 1 calc R U . . .
H55B H 0.758876 0.684336 0.411376 0.032 Uiso 1 1 calc R U . . .
C56 C 0.1517(3) 0.7493(2) 0.2843(2) 0.1015(13) Uani 1 1 d D . . . .
C57 C 0.2798(2) 0.82142(16) 0.28968(17) 0.0719(8) Uani 1 1 d D . . . .
H57A H 0.296623 0.832437 0.335682 0.086 Uiso 1 1 calc R U . . .
H57B H 0.252079 0.856339 0.265584 0.086 Uiso 1 1 calc R U . . .
C58 C 0.3792(3) 0.80596(16) 0.26754(17) 0.0740(8) Uani 1 1 d . . . . .
H58A H 0.409705 0.771887 0.292119 0.089 Uiso 1 1 calc R U . . .
H58B H 0.364429 0.795181 0.221418 0.089 Uiso 1 1 calc R U . . .
C59 C 0.4526(2) 0.85415(13) 0.27659(14) 0.0596(6) Uani 1 1 d . . . . .
H59A H 0.468877 0.864293 0.322867 0.072 Uiso 1 1 calc R U . . .
H59B H 0.421706 0.888533 0.252865 0.072 Uiso 1 1 calc R U . . .
C60 C 0.5493(2) 0.83906(13) 0.25320(14) 0.0599(6) Uani 1 1 d . . . . .
H60A H 0.531891 0.828194 0.207172 0.072 Uiso 1 1 calc R U . . .
H60B H 0.579314 0.804575 0.277160 0.072 Uiso 1 1 calc R U . . .
C61 C 0.6299(2) 0.88725(12) 0.26034(13) 0.0571(6) Uani 1 1 d . . . . .
H61A H 0.599831 0.921868 0.236653 0.069 Uiso 1 1 calc R U . . .
H61B H 0.647879 0.897891 0.306408 0.069 Uiso 1 1 calc R U . . .
C62 C 0.7249(3) 0.87197(13) 0.23652(18) 0.0703(8) Uani 1 1 d . . . . .
H62A H 0.706157 0.860539 0.190717 0.084 Uiso 1 1 calc R U . . .
H62B H 0.754807 0.837559 0.260666 0.084 Uiso 1 1 calc R U . . .
C63 C 0.8086(2) 0.92005(14) 0.24184(17) 0.0660(7) Uani 1 1 d . . . . .
H63A H 0.832393 0.929335 0.287866 0.079 Uiso 1 1 calc R U . . .
H63B H 0.866610 0.904412 0.224633 0.079 Uiso 1 1 calc R U . . .
C64 C 0.7736(2) 0.97487(13) 0.20641(15) 0.0616(7) Uani 1 1 d . . . . .
H64A H 0.716770 0.991128 0.224317 0.074 Uiso 1 1 calc R U . . .
H64B H 0.748450 0.965555 0.160547 0.074 Uiso 1 1 calc R U . . .
C65 C 0.8557(2) 1.02024(14) 0.2107(2) 0.0780(9) Uani 1 1 d . . . . .
H65A H 0.824713 1.057084 0.193144 0.094 Uiso 1 1 calc R U . . .
H65B H 0.884830 1.026736 0.256632 0.094 Uiso 1 1 calc R U . . .
C66 C 0.9382(2) 1.00556(15) 0.17618(19) 0.0766(9) Uani 1 1 d D . . . .
H66A H 1.001295 1.022787 0.200018 0.092 Uiso 1 1 calc R U . . .
H66B H 0.947016 0.963002 0.177361 0.092 Uiso 1 1 calc R U . . .
C67 C 0.9270(3) 1.03562(15) 0.0657(2) 0.0800(9) Uani 1 1 d D . . . .

loop_
_atom_site_aniso_label
_atom_site_aniso_U_11
_atom_site_aniso_U_22
_atom_site_aniso_U_33
_atom_site_aniso_U_23
_atom_site_aniso_U_13
_atom_site_aniso_U_12
O1 0.0310(7) 0.0460(8) 0.0223(6) -0.0005(6) 0.0029(5) -0.0116(6)
O2 0.0259(7) 0.0501(8) 0.0275(6) 0.0032(6) 0.0048(5) 0.0000(6)
O3 0.0264(7) 0.0303(7) 0.0411(7) 0.0090(6) 0.0005(5) -0.0027(5)
O4 0.0304(7) 0.0287(7) 0.0395(7) 0.0034(6) 0.0104(6) -0.0018(5)
O5 0.0282(7) 0.0380(8) 0.0449(8) -0.0073(6) 0.0069(6) -0.0058(6)
O6 0.0335(7) 0.0354(7) 0.0263(6) -0.0019(5) 0.0001(5) -0.0065(6)
O7 0.0294(7) 0.0488(9) 0.0380(8) 0.0086(7) 0.0047(6) 0.0044(6)
O8 0.0323(7) 0.0437(8) 0.0406(8) 0.0074(6) 0.0029(6) -0.0043(6)
O9 0.0273(7) 0.0360(8) 0.0447(8) -0.0033(6) 0.0103(6) 0.0001(6)
O10 0.0248(6) 0.0331(7) 0.0397(7) -0.0042(6) 0.0073(5) -0.0015(5)
N1 0.0562(13) 0.109(2) 0.0627(14) -0.0129(15) 0.0130(12) -0.0095(12)
N2 0.0526(13) 0.0506(14) 0.1137(17) 0.0162(14) 0.0020(14) -0.0116(11)
C1 0.0283(9) 0.0210(8) 0.0240(8) 0.0000(7) 0.0004(7) 0.0038(7)
C2 0.0285(9) 0.0251(9) 0.0249(9) 0.0016(7) 0.0035(7) -0.0002(7)
C3 0.0275(9) 0.0268(9) 0.0250(9) -0.0004(7) -0.0007(7) -0.0002(7)
C4 0.0290(9) 0.0235(9) 0.0241(9) 0.0005(7) 0.0016(7) 0.0046(7)
C5 0.0266(9) 0.0268(9) 0.0264(9) 0.0025(7) 0.0047(7) 0.0045(7)
C6 0.0245(9) 0.0267(9) 0.0270(9) -0.0002(7) -0.0003(7) 0.0034(7)
C7 0.0418(12) 0.0576(14) 0.0383(11) -0.0069(10) 0.0114(9) -0.0181(11)
C8 0.0315(10) 0.0429(11) 0.0304(10) -0.0043(8) 0.0035(8) -0.0108(9)
C9 0.0273(10) 0.0693(16) 0.0348(11) 0.0018(10) 0.0044(8) -0.0040(10)
C10 0.0347(12) 0.127(3) 0.0443(13) 0.0016(16) 0.0111(10) -0.0178(15)
C11 0.0309(9) 0.0254(9) 0.0233(8) -0.0009(7) 0.0025(7) 0.0023(7)
C12 0.0298(9) 0.0267(9) 0.0187(8) -0.0013(7) 0.0014(6) 0.0013(7)
C13 0.0283(9) 0.0265(9) 0.0223(8) 0.0002(7) 0.0005(7) -0.0034(7)
C14 0.0250(9) 0.0295(9) 0.0230(8) -0.0010(7) 0.0004(7) -0.0003(7)
C15 0.0296(9) 0.0260(9) 0.0184(8) -0.0014(7) 0.0005(6) 0.0000(7)
C16 0.0296(9) 0.0274(9) 0.0220(8) -0.0012(7) 0.0045(7) -0.0022(7)
C17 0.0268(9) 0.0304(9) 0.0236(8) -0.0010(7) 0.0049(7) 0.0015(7)
C18 0.0375(11) 0.0502(13) 0.0374(11) 0.0086(10) 0.0003(9) -0.0132(10)
C19 0.0274(9) 0.0368(10) 0.0264(9) 0.0010(8) 0.0011(7) -0.0046(8)
C20 0.0277(9) 0.0379(11) 0.0351(10) 0.0034(8) 0.0055(8) -0.0007(8)
C21 0.0350(10) 0.0421(12) 0.0434(11) 0.0021(9) 0.0107(9) -0.0059(9)
C22 0.0295(9) 0.0271(9) 0.0226(8) 0.0010(7) 0.0012(7) 0.0002(7)
C23 0.0283(9) 0.0237(9) 0.0233(8) 0.0035(7) 0.0000(7) 0.0025(7)
C24 0.0266(9) 0.0252(9) 0.0314(9) 0.0028(7) 0.0021(7) 0.0011(7)
C25 0.0289(9) 0.0299(10) 0.0309(9) 0.0028(8) 0.0078(7) 0.0041(7)
C26 0.0336(9) 0.0253(9) 0.0251(9) 0.0027(7) 0.0030(7) 0.0061(7)
C27 0.0293(9) 0.0243(9) 0.0242(8) 0.0025(7) -0.0005(7) 0.0004(7)
C28 0.0270(9) 0.0270(9) 0.0250(8) 0.0034(7) 0.0035(7) 0.0010(7)
C29 0.0348(12) 0.0710(18) 0.086(2) -0.0083(16) 0.0101(12) -0.0171(12)
C30 0.0321(11) 0.0550(14) 0.0676(15) -0.0083(12) 0.0167(11) -0.0070(10)
C31 0.0421(11) 0.0387(11) 0.0349(10) -0.0064(9) 0.0085(9) -0.0148(9)
C32 0.0596(14) 0.0428(13) 0.0384(11) 0.0060(10) -0.0048(10) -0.0146(11)
C33 0.0397(10) 0.0280(9) 0.0270(9) -0.0009(8) 0.0053(8) 0.0067(8)
C34 0.0362(10) 0.0264(9) 0.0247(9) -0.0033(7) 0.0050(7) 0.0049(8)
C35 0.0312(10) 0.0310(10) 0.0285(9) -0.0029(8) 0.0045(7) 0.0049(8)
C36 0.0337(10) 0.0286(9) 0.0274(9) -0.0010(7) 0.0082(7) 0.0038(8)
C37 0.0334(9) 0.0256(9) 0.0244(8) -0.0034(7) 0.0055(7) 0.0034(7)
C38 0.0322(10) 0.0292(9) 0.0281(9) -0.0036(7) 0.0034(7) 0.0023(8)
C39 0.0394(10) 0.0271(9) 0.0273(9) -0.0011(7) 0.0094(8) 0.0004(8)
C40 0.0347(13) 0.117(3) 0.089(2) 0.042(2) 0.0116(14) 0.0044(15)
C41 0.0350(11) 0.0688(17) 0.0519(14) 0.0172(12) 0.0087(10) 0.0008(11)
C42 0.0414(12) 0.0422(12) 0.0541(13) 0.0045(10) 0.0112(10) -0.0063(10)
C43 0.0388(12) 0.0509(15) 0.0801(18) 0.0082(13) 0.0086(12) -0.0083(11)
C44 0.0336(9) 0.0283(10) 0.0237(8) -0.0020(7) 0.0031(7) 0.0013(8)
C45 0.0295(9) 0.0280(9) 0.0209(8) 0.0008(7) 0.0001(7) 0.0026(7)
C46 0.0244(9) 0.0319(10) 0.0232(8) 0.0021(7) 0.0018(7) 0.0021(7)
C47 0.0258(9) 0.0290(9) 0.0231(8) 0.0003(7) -0.0004(7) -0.0028(7)
C48 0.0259(8) 0.0283(9) 0.0191(8) 0.0011(7) -0.0016(6) 0.0017(7)
C49 0.0242(9) 0.0315(9) 0.0228(8) 0.0013(7) 0.0005(7) 0.0011(7)
C50 0.0266(9) 0.0282(9) 0.0245(8) -0.0002(7) 0.0004(7) -0.0028(7)
C51 0.0303(11) 0.0558(15) 0.0675(16) 0.0170(12) 0.0130(10) 0.0032(10)
C52 0.0283(10) 0.0414(11) 0.0383(10) 0.0044(9) 0.0057(8) -0.0035(8)
C53 0.0283(10) 0.0356(11) 0.0469(12) 0.0008(9) 0.0043(8) -0.0044(8)
C54 0.0304(12) 0.0531(15) 0.099(2) -0.0038(14) 0.0191(13) -0.0048(10)
C55 0.0275(9) 0.0268(9) 0.0234(8) 0.0003(7) -0.0004(7) 0.0010(7)
C56 0.066(2) 0.127(3) 0.119(3) -0.028(3) 0.037(2) -0.0283(19)
C57 0.0644(15) 0.0782(19) 0.0740(19) -0.0073(16) 0.0150(14) -0.0023(12)
C58 0.0777(18) 0.0773(19) 0.0724(19) -0.0222(16) 0.0282(16) -0.0094(14)
C59 0.0662(14) 0.0550(15) 0.0564(15) 0.0001(12) 0.0080(12) 0.0092(11)
C60 0.0715(15) 0.0551(15) 0.0545(14) -0.0032(12) 0.0150(12) 0.0097(11)
C61 0.0714(14) 0.0437(13) 0.0517(14) 0.0057(11) -0.0006(11) 0.0081(11)
C62 0.0850(18) 0.0455(15) 0.084(2) -0.0022(14) 0.0244(16) 0.0005(14)
C63 0.0551(16) 0.0617(18) 0.080(2) -0.0005(15) 0.0102(14) 0.0064(13)
C64 0.0578(15) 0.0645(17) 0.0637(16) 0.0018(14) 0.0142(13) -0.0043(12)
C65 0.0536(15) 0.0583(17) 0.125(3) 0.0028(18) 0.0239(16) 0.0027(12)
C66 0.0423(14) 0.0654(18) 0.127(2) 0.0463(18) 0.0274(15) 0.0171(13)
C67 0.078(2) 0.0576(18) 0.0942(18) 0.0050(16) -0.0114(17) -0.0207(16)

loop_
_atom_type_symbol
_atom_type_description
_atom_type_scat_dispersion_real
_atom_type_scat_dispersion_imag
_atom_type_scat_source
C C 0.0181 0.0091 'International Tables Vol C Tables 4.2.6.8 and 6.1.1.4'
H H 0.0000 0.0000 'International Tables Vol C Tables 4.2.6.8 and 6.1.1.4'
N N 0.0311 0.0180 'International Tables Vol C Tables 4.2.6.8 and 6.1.1.4'
O O 0.0492 0.0322 'International Tables Vol C Tables 4.2.6.8 and 6.1.1.4'

loop_
_exptl_crystal_face_index_h
_exptl_crystal_face_index_k
_exptl_crystal_face_index_l
_exptl_crystal_face_perp_dist
-5 -2 2 0.1080
4 -5 -4 0.1051
5 -5 -2 0.1290
0 -1 0 0.0872
1 -1 5 0.1744
-1 1 -5 0.1764
5 2 -4 0.1370
0 -1 5 0.1667
0 1 0 0.0802

loop_
_geom_angle_atom_site_label_1
_geom_angle_atom_site_label_2
_geom_angle_atom_site_label_3
_geom_angle
_geom_angle_site_symmetry_1
_geom_angle_site_symmetry_3
_geom_angle_publ_flag
C2 O1 C8 118.51(14) . . ?
C5 O2 C9 117.32(15) . . ?
C13 O3 C19 117.92(14) . . ?
C16 O4 C20 118.29(15) . . ?
C24 O5 C30 118.06(16) . . ?
C27 O6 C31 115.88(14) . . ?
C35 O7 C41 117.88(16) . . ?
C38 O8 C42 118.23(16) . . ?
C46 O9 C52 117.48(15) . . ?
C49 O10 C53 117.09(15) . . ?
C56 N1 C57 174.0(4) . . ?
C67 N2 C66 172.9(4) . . ?
C2 C1 C55 121.10(16) . . ?
C6 C1 C2 118.27(16) . . ?
C6 C1 C55 120.61(16) . . ?
O1 C2 C1 115.82(15) . . ?
O1 C2 C3 123.73(16) . . ?
C3 C2 C1 120.45(17) . . ?
C2 C3 H3 119.4 . . ?
C2 C3 C4 121.21(17) . . ?
C4 C3 H3 119.4 . . ?
C3 C4 C5 118.49(16) . . ?
C3 C4 C11 120.13(16) . . ?
C5 C4 C11 121.29(16) . . ?
O2 C5 C4 116.51(16) . . ?
O2 C5 C6 123.40(16) . . ?
C4 C5 C6 120.09(16) . . ?
C1 C6 C5 121.48(17) . . ?
C1 C6 H6 119.3 . . ?
C5 C6 H6 119.3 . . ?
H7A C7 H7B 109.5 . . ?
H7A C7 H7C 109.5 . . ?
H7B C7 H7C 109.5 . . ?
C8 C7 H7A 109.5 . . ?
C8 C7 H7B 109.5 . . ?
C8 C7 H7C 109.5 . . ?
O1 C8 C7 107.03(16) . . ?
O1 C8 H8A 110.3 . . ?
O1 C8 H8B 110.3 . . ?
C7 C8 H8A 110.3 . . ?
C7 C8 H8B 110.3 . . ?
H8A C8 H8B 108.6 . . ?
O2 C9 H9A 110.3 . . ?
O2 C9 H9B 110.3 . . ?
O2 C9 C10 107.23(18) . . ?
H9A C9 H9B 108.5 . . ?
C10 C9 H9A 110.3 . . ?
C10 C9 H9B 110.3 . . ?
C9 C10 H10A 109.5 . . ?
C9 C10 H10B 109.5 . . ?
C9 C10 H10C 109.5 . . ?
H10A C10 H10B 109.5 . . ?
H10A C10 H10C 109.5 . . ?
H10B C10 H10C 109.5 . . ?
C4 C11 H11A 109.4 . . ?
C4 C11 H11B 109.4 . . ?
H11A C11 H11B 108.0 . . ?
C12 C11 C4 111.20(14) . . ?
C12 C11 H11A 109.4 . . ?
C12 C11 H11B 109.4 . . ?
C13 C12 C11 120.74(16) . . ?
C17 C12 C11 120.62(16) . . ?
C17 C12 C13 118.58(17) . . ?
O3 C13 C12 116.25(16) . . ?
O3 C13 C14 123.59(16) . . ?
C14 C13 C12 120.16(17) . . ?
C13 C14 H14 119.4 . . ?
C15 C14 C13 121.18(17) . . ?
C15 C14 H14 119.4 . . ?
C14 C15 C16 118.63(17) . . ?
C14 C15 C22 120.30(16) . . ?
C16 C15 C22 121.04(16) . . ?
O4 C16 C15 116.09(16) . . ?
O4 C16 C17 123.77(16) . . ?
C17 C16 C15 120.14(17) . . ?
C12 C17 C16 121.27(17) . . ?
C12 C17 H17 119.4 . . ?
C16 C17 H17 119.4 . . ?
H18A C18 H18B 109.5 . . ?
H18A C18 H18C 109.5 . . ?
H18B C18 H18C 109.5 . . ?
C19 C18 H18A 109.5 . . ?
C19 C18 H18B 109.5 . . ?
C19 C18 H18C 109.5 . . ?
O3 C19 C18 106.88(16) . . ?
O3 C19 H19A 110.3 . . ?
O3 C19 H19B 110.3 . . ?
C18 C19 H19A 110.3 . . ?
C18 C19 H19B 110.3 . . ?
H19A C19 H19B 108.6 . . ?
O4 C20 H20A 110.3 . . ?
O4 C20 H20B 110.3 . . ?
O4 C20 C21 107.02(16) . . ?
H20A C20 H20B 108.6 . . ?
C21 C20 H20A 110.3 . . ?
C21 C20 H20B 110.3 . . ?
C20 C21 H21A 109.5 . . ?
C20 C21 H21B 109.5 . . ?
C20 C21 H21C 109.5 . . ?
H21A C21 H21B 109.5 . . ?
H21A C21 H21C 109.5 . . ?
H21B C21 H21C 109.5 . . ?
C15 C22 H22A 109.2 . . ?
C15 C22 H22B 109.2 . . ?
H22A C22 H22B 107.9 . . ?
C23 C22 C15 112.08(14) . . ?
C23 C22 H22A 109.2 . . ?
C23 C22 H22B 109.2 . . ?
C24 C23 C22 121.20(16) . . ?
C28 C23 C22 120.62(16) . . ?
C28 C23 C24 118.17(16) . . ?
O5 C24 C23 115.71(16) . . ?
O5 C24 C25 123.77(17) . . ?
C25 C24 C23 120.51(17) . . ?
C24 C25 H25 119.4 . . ?
C24 C25 C26 121.20(17) . . ?
C26 C25 H25 119.4 . . ?
C25 C26 C33 120.74(17) . . ?
C27 C26 C25 118.17(17) . . ?
C27 C26 C33 121.07(17) . . ?
O6 C27 C26 117.53(16) . . ?
O6 C27 C28 121.83(16) . . ?
C28 C27 C26 120.56(17) . . ?
C23 C28 C27 121.37(17) . . ?
C23 C28 H28 119.3 . . ?
C27 C28 H28 119.3 . . ?
H29A C29 H29B 109.5 . . ?
H29A C29 H29C 109.5 . . ?
H29B C29 H29C 109.5 . . ?
C30 C29 H29A 109.5 . . ?
C30 C29 H29B 109.5 . . ?
C30 C29 H29C 109.5 . . ?
O5 C30 C29 107.1(2) . . ?
O5 C30 H30A 110.3 . . ?
O5 C30 H30B 110.3 . . ?
C29 C30 H30A 110.3 . . ?
C29 C30 H30B 110.3 . . ?
H30A C30 H30B 108.5 . . ?
O6 C31 H31A 109.1 . . ?
O6 C31 H31B 109.1 . . ?
O6 C31 C32 112.35(18) . . ?
H31A C31 H31B 107.9 . . ?
C32 C31 H31A 109.1 . . ?
C32 C31 H31B 109.1 . . ?
C31 C32 H32A 109.5 . . ?
C31 C32 H32B 109.5 . . ?
C31 C32 H32C 109.5 . . ?
H32A C32 H32B 109.5 . . ?
H32A C32 H32C 109.5 . . ?
H32B C32 H32C 109.5 . . ?
C26 C33 H33A 109.4 . . ?
C26 C33 H33B 109.4 . . ?
C26 C33 C34 111.05(15) . . ?
H33A C33 H33B 108.0 . . ?
C34 C33 H33A 109.4 . . ?
C34 C33 H33B 109.4 . . ?
C35 C34 C33 120.68(17) . . ?
C39 C34 C33 120.77(17) . . ?
C39 C34 C35 118.49(17) . . ?
O7 C35 C34 115.67(17) . . ?
O7 C35 C36 123.96(18) . . ?
C36 C35 C34 120.37(18) . . ?
C35 C36 H36 119.4 . . ?
C37 C36 C35 121.25(18) . . ?
C37 C36 H36 119.4 . . ?
C36 C37 C38 118.42(17) . . ?
C36 C37 C44 120.36(17) . . ?
C38 C37 C44 121.19(17) . . ?
O8 C38 C37 116.08(17) . . ?
O8 C38 C39 123.73(18) . . ?
C39 C38 C37 120.19(18) . . ?
C34 C39 C38 121.22(18) . . ?
C34 C39 H39 119.4 . . ?
C38 C39 H39 119.4 . . ?
H40A C40 H40B 109.5 . . ?
H40A C40 H40C 109.5 . . ?
H40B C40 H40C 109.5 . . ?
C41 C40 H40A 109.5 . . ?
C41 C40 H40B 109.5 . . ?
C41 C40 H40C 109.5 . . ?
O7 C41 C40 106.6(2) . . ?
O7 C41 H41A 110.4 . . ?
O7 C41 H41B 110.4 . . ?
C40 C41 H41A 110.4 . . ?
C40 C41 H41B 110.4 . . ?
H41A C41 H41B 108.6 . . ?
O8 C42 H42A 110.3 . . ?
O8 C42 H42B 110.3 . . ?
O8 C42 C43 107.07(19) . . ?
H42A C42 H42B 108.6 . . ?
C43 C42 H42A 110.3 . . ?
C43 C42 H42B 110.3 . . ?
C42 C43 H43A 109.5 . . ?
C42 C43 H43B 109.5 . . ?
C42 C43 H43C 109.5 . . ?
H43A C43 H43B 109.5 . . ?
H43A C43 H43C 109.5 . . ?
H43B C43 H43C 109.5 . . ?
C37 C44 H44A 109.3 . . ?
C37 C44 H44B 109.3 . . ?
H44A C44 H44B 107.9 . . ?
C45 C44 C37 111.79(14) . . ?
C45 C44 H44A 109.3 . . ?
C45 C44 H44B 109.3 . . ?
C46 C45 C44 121.70(16) . . ?
C46 C45 C50 118.11(17) . . ?
C50 C45 C44 120.19(17) . . ?
O9 C46 C45 116.05(16) . . ?
O9 C46 C47 123.44(17) . . ?
C47 C46 C45 120.51(16) . . ?
C46 C47 H47 119.4 . . ?
C46 C47 C48 121.29(17) . . ?
C48 C47 H47 119.4 . . ?
C47 C48 C49 118.05(17) . . ?
C47 C48 C55 120.48(16) . . ?
C49 C48 C55 121.47(16) . . ?
O10 C49 C48 115.87(16) . . ?
O10 C49 C50 123.73(17) . . ?
C50 C49 C48 120.41(16) . . ?
C45 C50 H50 119.2 . . ?
C49 C50 C45 121.62(17) . . ?
C49 C50 H50 119.2 . . ?
H51A C51 H51B 109.5 . . ?
H51A C51 H51C 109.5 . . ?
H51B C51 H51C 109.5 . . ?
C52 C51 H51A 109.5 . . ?
C52 C51 H51B 109.5 . . ?
C52 C51 H51C 109.5 . . ?
O9 C52 C51 107.50(18) . . ?
O9 C52 H52A 110.2 . . ?
O9 C52 H52B 110.2 . . ?
C51 C52 H52A 110.2 . . ?
C51 C52 H52B 110.2 . . ?
H52A C52 H52B 108.5 . . ?
O10 C53 H53A 110.3 . . ?
O10 C53 H53B 110.3 . . ?
O10 C53 C54 107.07(18) . . ?
H53A C53 H53B 108.6 . . ?
C54 C53 H53A 110.3 . . ?
C54 C53 H53B 110.3 . . ?
C53 C54 H54A 109.5 . . ?
C53 C54 H54B 109.5 . . ?
C53 C54 H54C 109.5 . . ?
H54A C54 H54B 109.5 . . ?
H54A C54 H54C 109.5 . . ?
H54B C54 H54C 109.5 . . ?
C1 C55 H55A 109.2 . . ?
C1 C55 H55B 109.2 . . ?
C48 C55 C1 111.91(14) . . ?
C48 C55 H55A 109.2 . . ?
C48 C55 H55B 109.2 . . ?
H55A C55 H55B 107.9 . . ?
N1 C57 H57A 107.5 . . ?
N1 C57 H57B 107.5 . . ?
N1 C57 C58 119.2(3) . . ?
H57A C57 H57B 107.0 . . ?
C58 C57 H57A 107.5 . . ?
C58 C57 H57B 107.5 . . ?
C57 C58 H58A 109.0 . . ?
C57 C58 H58B 109.0 . . ?
H58A C58 H58B 107.8 . . ?
C59 C58 C57 112.7(3) . . ?
C59 C58 H58A 109.0 . . ?
C59 C58 H58B 109.0 . . ?
C58 C59 H59A 109.1 . . ?
C58 C59 H59B 109.1 . . ?
C58 C59 C60 112.4(3) . . ?
H59A C59 H59B 107.9 . . ?
C60 C59 H59A 109.1 . . ?
C60 C59 H59B 109.1 . . ?
C59 C60 H60A 108.3 . . ?
C59 C60 H60B 108.3 . . ?
C59 C60 C61 115.8(2) . . ?
H60A C60 H60B 107.4 . . ?
C61 C60 H60A 108.3 . . ?
C61 C60 H60B 108.3 . . ?
C60 C61 H61A 108.5 . . ?
C60 C61 H61B 108.5 . . ?
H61A C61 H61B 107.5 . . ?
C62 C61 C60 115.3(2) . . ?
C62 C61 H61A 108.5 . . ?
C62 C61 H61B 108.5 . . ?
C61 C62 H62A 108.0 . . ?
C61 C62 H62B 108.0 . . ?
C61 C62 C63 117.1(3) . . ?
H62A C62 H62B 107.3 . . ?
C63 C62 H62A 108.0 . . ?
C63 C62 H62B 108.0 . . ?
C62 C63 H63A 108.8 . . ?
C62 C63 H63B 108.8 . . ?
H63A C63 H63B 107.7 . . ?
C64 C63 C62 113.7(2) . . ?
C64 C63 H63A 108.8 . . ?
C64 C63 H63B 108.8 . . ?
C63 C64 H64A 108.9 . . ?
C63 C64 H64B 108.9 . . ?
C63 C64 C65 113.2(3) . . ?
H64A C64 H64B 107.8 . . ?
C65 C64 H64A 108.9 . . ?
C65 C64 H64B 108.9 . . ?
C64 C65 H65A 108.5 . . ?
C64 C65 H65B 108.5 . . ?
H65A C65 H65B 107.5 . . ?
C66 C65 C64 114.9(3) . . ?
C66 C65 H65A 108.5 . . ?
C66 C65 H65B 108.5 . . ?
N2 C66 C65 116.2(3) . . ?
N2 C66 H66A 108.2 . . ?
N2 C66 H66B 108.2 . . ?
C65 C66 H66A 108.2 . . ?
C65 C66 H66B 108.2 . . ?
H66A C66 H66B 107.4 . . ?

loop_
_geom_bond_atom_site_label_1
_geom_bond_atom_site_label_2
_geom_bond_distance
_geom_bond_site_symmetry_2
_geom_bond_publ_flag
O1 C2 1.378(2) . ?
O1 C8 1.425(2) . ?
O2 C5 1.381(2) . ?
O2 C9 1.428(2) . ?
O3 C13 1.375(2) . ?
O3 C19 1.431(2) . ?
O4 C16 1.379(2) . ?
O4 C20 1.424(2) . ?
O5 C24 1.381(2) . ?
O5 C30 1.418(3) . ?
O6 C27 1.388(2) . ?
O6 C31 1.433(2) . ?
O7 C35 1.383(2) . ?
O7 C41 1.416(3) . ?
O8 C38 1.379(2) . ?
O8 C42 1.417(3) . ?
O9 C46 1.381(2) . ?
O9 C52 1.426(2) . ?
O10 C49 1.383(2) . ?
O10 C53 1.426(2) . ?
N1 C56 1.136(5) . ?
N1 C57 1.208(4) . ?
N2 C66 1.252(4) . ?
N2 C67 1.116(4) . ?
C1 C2 1.395(3) . ?
C1 C6 1.391(3) . ?
C1 C55 1.519(2) . ?
C2 C3 1.393(2) . ?
C3 H3 0.9300 . ?
C3 C4 1.394(3) . ?
C4 C5 1.395(3) . ?
C4 C11 1.517(2) . ?
C5 C6 1.396(3) . ?
C6 H6 0.9300 . ?
C7 H7A 0.9600 . ?
C7 H7B 0.9600 . ?
C7 H7C 0.9600 . ?
C7 C8 1.506(3) . ?
C8 H8A 0.9700 . ?
C8 H8B 0.9700 . ?
C9 H9A 0.9700 . ?
C9 H9B 0.9700 . ?
C9 C10 1.506(3) . ?
C10 H10A 0.9600 . ?
C10 H10B 0.9600 . ?
C10 H10C 0.9600 . ?
C11 H11A 0.9700 . ?
C11 H11B 0.9700 . ?
C11 C12 1.516(2) . ?
C12 C13 1.399(3) . ?
C12 C17 1.389(3) . ?
C13 C14 1.392(3) . ?
C14 H14 0.9300 . ?
C14 C15 1.392(3) . ?
C15 C16 1.398(3) . ?
C15 C22 1.516(2) . ?
C16 C17 1.392(3) . ?
C17 H17 0.9300 . ?
C18 H18A 0.9600 . ?
C18 H18B 0.9600 . ?
C18 H18C 0.9600 . ?
C18 C19 1.501(3) . ?
C19 H19A 0.9700 . ?
C19 H19B 0.9700 . ?
C20 H20A 0.9700 . ?
C20 H20B 0.9700 . ?
C20 C21 1.507(3) . ?
C21 H21A 0.9600 . ?
C21 H21B 0.9600 . ?
C21 H21C 0.9600 . ?
C22 H22A 0.9700 . ?
C22 H22B 0.9700 . ?
C22 C23 1.515(2) . ?
C23 C24 1.400(3) . ?
C23 C28 1.386(3) . ?
C24 C25 1.388(3) . ?
C25 H25 0.9300 . ?
C25 C26 1.395(3) . ?
C26 C27 1.393(3) . ?
C26 C33 1.513(3) . ?
C27 C28 1.392(3) . ?
C28 H28 0.9300 . ?
C29 H29A 0.9600 . ?
C29 H29B 0.9600 . ?
C29 H29C 0.9600 . ?
C29 C30 1.508(4) . ?
C30 H30A 0.9700 . ?
C30 H30B 0.9700 . ?
C31 H31A 0.9700 . ?
C31 H31B 0.9700 . ?
C31 C32 1.491(3) . ?
C32 H32A 0.9600 . ?
C32 H32B 0.9600 . ?
C32 H32C 0.9600 . ?
C33 H33A 0.9700 . ?
C33 H33B 0.9700 . ?
C33 C34 1.519(3) . ?
C34 C35 1.395(3) . ?
C34 C39 1.387(3) . ?
C35 C36 1.390(3) . ?
C36 H36 0.9300 . ?
C36 C37 1.389(3) . ?
C37 C38 1.397(3) . ?
C37 C44 1.515(3) . ?
C38 C39 1.394(3) . ?
C39 H39 0.9300 . ?
C40 H40A 0.9600 . ?
C40 H40B 0.9600 . ?
C40 H40C 0.9600 . ?
C40 C41 1.510(3) . ?
C41 H41A 0.9700 . ?
C41 H41B 0.9700 . ?
C42 H42A 0.9700 . ?
C42 H42B 0.9700 . ?
C42 C43 1.508(3) . ?
C43 H43A 0.9600 . ?
C43 H43B 0.9600 . ?
C43 H43C 0.9600 . ?
C44 H44A 0.9700 . ?
C44 H44B 0.9700 . ?
C44 C45 1.514(3) . ?
C45 C46 1.393(3) . ?
C45 C50 1.394(3) . ?
C46 C47 1.391(3) . ?
C47 H47 0.9300 . ?
C47 C48 1.395(3) . ?
C48 C49 1.399(3) . ?
C48 C55 1.512(3) . ?
C49 C50 1.384(3) . ?
C50 H50 0.9300 . ?
C51 H51A 0.9600 . ?
C51 H51B 0.9600 . ?
C51 H51C 0.9600 . ?
C51 C52 1.504(3) . ?
C52 H52A 0.9700 . ?
C52 H52B 0.9700 . ?
C53 H53A 0.9700 . ?
C53 H53B 0.9700 . ?
C53 C54 1.503(3) . ?
C54 H54A 0.9600 . ?
C54 H54B 0.9600 . ?
C54 H54C 0.9600 . ?
C55 H55A 0.9700 . ?
C55 H55B 0.9700 . ?
C57 H57A 0.9700 . ?
C57 H57B 0.9700 . ?
C57 C58 1.511(4) . ?
C58 H58A 0.9700 . ?
C58 H58B 0.9700 . ?
C58 C59 1.450(4) . ?
C59 H59A 0.9700 . ?
C59 H59B 0.9700 . ?
C59 C60 1.487(4) . ?
C60 H60A 0.9700 . ?
C60 H60B 0.9700 . ?
C60 C61 1.514(4) . ?
C61 H61A 0.9700 . ?
C61 H61B 0.9700 . ?
C61 C62 1.473(4) . ?
C62 H62A 0.9700 . ?
C62 H62B 0.9700 . ?
C62 C63 1.543(4) . ?
C63 H63A 0.9700 . ?
C63 H63B 0.9700 . ?
C63 C64 1.472(4) . ?
C64 H64A 0.9700 . ?
C64 H64B 0.9700 . ?
C64 C65 1.485(4) . ?
C65 H65A 0.9700 . ?
C65 H65B 0.9700 . ?
C65 C66 1.449(4) . ?
C66 H66A 0.9700 . ?
C66 H66B 0.9700 . ?

loop_
_geom_torsion_atom_site_label_1
_geom_torsion_atom_site_label_2
_geom_torsion_atom_site_label_3
_geom_torsion_atom_site_label_4
_geom_torsion
_geom_torsion_site_symmetry_1
_geom_torsion_site_symmetry_2
_geom_torsion_site_symmetry_3
_geom_torsion_site_symmetry_4
_geom_torsion_publ_flag
O1 C2 C3 C4 179.73(17) . . . . ?
O2 C5 C6 C1 -179.57(17) . . . . ?
O3 C13 C14 C15 177.39(16) . . . . ?
O4 C16 C17 C12 178.34(16) . . . . ?
O5 C24 C25 C26 -179.74(17) . . . . ?
O6 C27 C28 C23 177.43(16) . . . . ?
O7 C35 C36 C37 -179.14(17) . . . . ?
O8 C38 C39 C34 179.73(17) . . . . ?
O9 C46 C47 C48 179.34(16) . . . . ?
O10 C49 C50 C45 178.99(16) . . . . ?
N1 C57 C58 C59 179.3(3) . . . . ?
C1 C2 C3 C4 -0.4(3) . . . . ?
C2 O1 C8 C7 -178.38(17) . . . . ?
C2 C1 C6 C5 -0.1(3) . . . . ?
C2 C1 C55 C48 -86.0(2) . . . . ?
C2 C3 C4 C5 1.2(3) . . . . ?
C2 C3 C4 C11 -175.32(17) . . . . ?
C3 C4 C5 O2 179.03(16) . . . . ?
C3 C4 C5 C6 -1.4(3) . . . . ?
C3 C4 C11 C12 87.4(2) . . . . ?
C4 C5 C6 C1 0.9(3) . . . . ?
C4 C11 C12 C13 -88.8(2) . . . . ?
C4 C11 C12 C17 88.4(2) . . . . ?
C5 O2 C9 C10 177.9(2) . . . . ?
C5 C4 C11 C12 -89.0(2) . . . . ?
C6 C1 C2 O1 179.73(16) . . . . ?
C6 C1 C2 C3 -0.1(3) . . . . ?
C6 C1 C55 C48 92.5(2) . . . . ?
C8 O1 C2 C1 -179.43(17) . . . . ?
C8 O1 C2 C3 0.4(3) . . . . ?
C9 O2 C5 C4 -172.71(18) . . . . ?
C9 O2 C5 C6 7.7(3) . . . . ?
C11 C4 C5 O2 -4.5(3) . . . . ?
C11 C4 C5 C6 175.06(16) . . . . ?
C11 C12 C13 O3 -0.9(2) . . . . ?
C11 C12 C13 C14 178.53(15) . . . . ?
C11 C12 C17 C16 -176.73(15) . . . . ?
C12 C13 C14 C15 -2.0(3) . . . . ?
C13 O3 C19 C18 -175.07(15) . . . . ?
C13 C12 C17 C16 0.6(3) . . . . ?
C13 C14 C15 C16 0.9(3) . . . . ?
C13 C14 C15 C22 -176.89(15) . . . . ?
C14 C15 C16 O4 -179.13(15) . . . . ?
C14 C15 C16 C17 0.9(3) . . . . ?
C14 C15 C22 C23 86.5(2) . . . . ?
C15 C16 C17 C12 -1.7(3) . . . . ?
C15 C22 C23 C24 -88.2(2) . . . . ?
C15 C22 C23 C28 91.0(2) . . . . ?
C16 O4 C20 C21 174.43(15) . . . . ?
C16 C15 C22 C23 -91.3(2) . . . . ?
C17 C12 C13 O3 -178.23(15) . . . . ?
C17 C12 C13 C14 1.2(3) . . . . ?
C19 O3 C13 C12 175.89(15) . . . . ?
C19 O3 C13 C14 -3.5(3) . . . . ?
C20 O4 C16 C15 -171.02(15) . . . . ?
C20 O4 C16 C17 9.0(3) . . . . ?
C22 C15 C16 O4 -1.3(2) . . . . ?
C22 C15 C16 C17 178.68(15) . . . . ?
C22 C23 C24 O5 -0.1(2) . . . . ?
C22 C23 C24 C25 -179.66(17) . . . . ?
C22 C23 C28 C27 179.34(16) . . . . ?
C23 C24 C25 C26 -0.2(3) . . . . ?
C24 O5 C30 C29 173.8(2) . . . . ?
C24 C23 C28 C27 -1.4(3) . . . . ?
C24 C25 C26 C27 -0.5(3) . . . . ?
C24 C25 C26 C33 -178.90(17) . . . . ?
C25 C26 C27 O6 -176.62(16) . . . . ?
C25 C26 C27 C28 0.1(3) . . . . ?
C25 C26 C33 C34 89.9(2) . . . . ?
C26 C27 C28 C23 0.8(3) . . . . ?
C26 C33 C34 C35 -89.4(2) . . . . ?
C26 C33 C34 C39 87.6(2) . . . . ?
C27 O6 C31 C32 68.0(2) . . . . ?
C27 C26 C33 C34 -88.5(2) . . . . ?
C28 C23 C24 O5 -179.30(16) . . . . ?
C28 C23 C24 C25 1.1(3) . . . . ?
C30 O5 C24 C23 -171.01(18) . . . . ?
C30 O5 C24 C25 8.6(3) . . . . ?
C31 O6 C27 C26 -132.31(18) . . . . ?
C31 O6 C27 C28 51.0(2) . . . . ?
C33 C26 C27 O6 1.8(3) . . . . ?
C33 C26 C27 C28 178.58(16) . . . . ?
C33 C34 C35 O7 -5.1(3) . . . . ?
C33 C34 C35 C36 174.49(17) . . . . ?
C33 C34 C39 C38 -175.17(17) . . . . ?
C34 C35 C36 C37 1.3(3) . . . . ?
C35 O7 C41 C40 173.8(2) . . . . ?
C35 C34 C39 C38 1.9(3) . . . . ?
C35 C36 C37 C38 0.8(3) . . . . ?
C35 C36 C37 C44 -177.45(17) . . . . ?
C36 C37 C38 O8 178.89(16) . . . . ?
C36 C37 C38 C39 -1.5(3) . . . . ?
C36 C37 C44 C45 88.6(2) . . . . ?
C37 C38 C39 C34 0.1(3) . . . . ?
C37 C44 C45 C46 -91.1(2) . . . . ?
C37 C44 C45 C50 87.9(2) . . . . ?
C38 O8 C42 C43 -178.98(19) . . . . ?
C38 C37 C44 C45 -89.5(2) . . . . ?
C39 C34 C35 O7 177.80(16) . . . . ?
C39 C34 C35 C36 -2.6(3) . . . . ?
C41 O7 C35 C34 -174.52(19) . . . . ?
C41 O7 C35 C36 5.9(3) . . . . ?
C42 O8 C38 C37 -178.71(18) . . . . ?
C42 O8 C38 C39 1.7(3) . . . . ?
C44 C37 C38 O8 -2.9(3) . . . . ?
C44 C37 C38 C39 176.74(17) . . . . ?
C44 C45 C46 O9 -0.5(2) . . . . ?
C44 C45 C46 C47 -179.92(16) . . . . ?
C44 C45 C50 C49 -178.79(16) . . . . ?
C45 C46 C47 C48 -1.3(3) . . . . ?
C46 O9 C52 C51 -171.80(17) . . . . ?
C46 C45 C50 C49 0.3(3) . . . . ?
C46 C47 C48 C49 0.3(3) . . . . ?
C46 C47 C48 C55 -178.56(15) . . . . ?
C47 C48 C49 O10 -179.25(15) . . . . ?
C47 C48 C49 C50 1.0(3) . . . . ?
C47 C48 C55 C1 90.0(2) . . . . ?
C48 C49 C50 C45 -1.3(3) . . . . ?
C49 O10 C53 C54 177.52(18) . . . . ?
C49 C48 C55 C1 -88.8(2) . . . . ?
C50 C45 C46 O9 -179.57(15) . . . . ?
C50 C45 C46 C47 1.0(3) . . . . ?
C52 O9 C46 C45 169.83(16) . . . . ?
C52 O9 C46 C47 -10.8(3) . . . . ?
C53 O10 C49 C48 -172.63(16) . . . . ?
C53 O10 C49 C50 7.1(3) . . . . ?
C55 C1 C2 O1 -1.7(3) . . . . ?
C55 C1 C2 C3 178.40(16) . . . . ?
C55 C1 C6 C5 -178.64(16) . . . . ?
C55 C48 C49 O10 -0.4(2) . . . . ?
C55 C48 C49 C50 179.85(16) . . . . ?
C57 C58 C59 C60 -178.6(3) . . . . ?
C58 C59 C60 C61 179.5(3) . . . . ?
C59 C60 C61 C62 -179.5(3) . . . . ?
C60 C61 C62 C63 179.1(3) . . . . ?
C61 C62 C63 C64 -58.6(4) . . . . ?
C62 C63 C64 C65 -178.7(3) . . . . ?
C63 C64 C65 C66 68.2(4) . . . . ?
C64 C65 C66 N2 90.4(4) . . . . ?

loop_
_exptl_oxdiff_crystal_face_indexfrac_h
_exptl_oxdiff_crystal_face_indexfrac_k
_exptl_oxdiff_crystal_face_indexfrac_l
_exptl_oxdiff_crystal_face_x
_exptl_oxdiff_crystal_face_y
_exptl_oxdiff_crystal_face_z
-4.9964 -1.9997 2.0051 -0.0414 0.0366 -0.5966
3.9978 -5.0008 -4.0052 -0.4375 -0.1263 0.4147
4.9986 -5.0021 -2.0068 -0.4217 0.0497 0.5255
0.0003 -1.0003 -0.0002 -0.0662 0.0123 -0.0102
1.0029 -1.0030 4.9974 -0.0080 0.4115 0.0950
-1.0029 1.0030 -4.9974 0.0080 -0.4115 -0.0950
4.9952 2.0007 -4.0047 0.0131 -0.1853 0.6003
0.0033 -1.0027 4.9986 0.0046 0.3841 -0.0195
-0.0003 1.0003 0.0002 0.0662 -0.0123 0.0102
